data_7109488
loop_
_publ_author_name
'Yu Seok Yang'
'Takuma Yasuda'
'Hayato Kakizoe'
'Hiroyuki Mieno'
'Hiori Kino'
'Yoshitaka Tateyama'
'Chihaya Adachi'

_publ_section_title
;
 High performance organic field-effect transistors based on single-crystal
 microribbons and microsheets of solution-processed
 dithieno[3,2-b:2?,3?-d]thiophene derivatives
;
_journal_name_full Chem.Commun.
_journal_page_first 6483
_journal_paper_doi 10.1039/c3cc42114g
_journal_volume 49
_journal_year 2013
_chemical_formula_moiety 'C44 H60 S3'
_chemical_formula_sum 'C44 H60 S3'
_chemical_formula_weight 685.14
_space_group_IT_number 36
_symmetry_cell_setting orthorhombic
_symmetry_Int_Tables_number 36
_symmetry_space_group_name_Hall 'C 2c -2'
_symmetry_space_group_name_H-M 'C m c 21'
_atom_sites_solution_hydrogens geom
_atom_sites_solution_primary direct
_atom_sites_solution_secondary difmap
_cell_angle_alpha 90.0000
_cell_angle_beta 90.0000
_cell_angle_gamma 90.0000
_cell_formula_units_Z 4
_cell_length_a 88.90(8)
_cell_length_b 7.391(7)
_cell_length_c 5.846(5)
_cell_measurement_reflns_used 3112
_cell_measurement_temperature 123
_cell_measurement_theta_max 27.50
_cell_measurement_theta_min 6.56
_cell_volume 3841(6)
_computing_cell_refinement CrystalClear
_computing_data_collection 'CrystalClear (Rigaku Inc., 2008)'
_computing_data_reduction CrystalClear
_computing_molecular_graphics 'CrystalStructure 4.0'
_computing_publication_material 'CrystalStructure 4.0 (Rigaku, 2010)'
_computing_structure_refinement 'SHELXL97 (Sheldrick, 2008)'
_computing_structure_solution 'Il Milione (Burla, et al., 2007)'
_diffrn_ambient_temperature 123
_diffrn_detector_area_resol_mean 14.222
_diffrn_measured_fraction_theta_full 0.965
_diffrn_measured_fraction_theta_max 0.965
_diffrn_measurement_device_type 'Rigaku Saturn724'
_diffrn_measurement_method \w
_diffrn_radiation_type 'Mo K\a'
_diffrn_radiation_wavelength 0.71075
_diffrn_reflns_av_R_equivalents 0.0652
_diffrn_reflns_limit_h_max 114
_diffrn_reflns_limit_h_min -100
_diffrn_reflns_limit_k_max 9
_diffrn_reflns_limit_k_min -9
_diffrn_reflns_limit_l_max 7
_diffrn_reflns_limit_l_min -7
_diffrn_reflns_number 14012
_diffrn_reflns_theta_full 27.48
_diffrn_reflns_theta_max 27.48
_diffrn_standards_number 0
_exptl_absorpt_coefficient_mu 0.223
_exptl_absorpt_correction_T_max 0.996
_exptl_absorpt_correction_T_min 0.766
_exptl_absorpt_correction_type multi-scan
_exptl_absorpt_process_details 'REQAB (Rigaku, 1998)'
_exptl_crystal_colour colorless
_exptl_crystal_density_diffrn 1.184
_exptl_crystal_density_method 'not measured'
_exptl_crystal_description platelet
_exptl_crystal_F_000 1488.00
_exptl_crystal_size_max 0.160
_exptl_crystal_size_mid 0.060
_exptl_crystal_size_min 0.020
_refine_diff_density_max 0.790
_refine_diff_density_min -0.380
_refine_ls_abs_structure_details 'Flack, H. D. (1983), Acta Cryst. A39, 876-881. 1664 Friedel Pairs'
_refine_ls_abs_structure_Flack 0.01(14)
_refine_ls_extinction_method none
_refine_ls_goodness_of_fit_ref 1.089
_refine_ls_hydrogen_treatment constr
_refine_ls_number_parameters 215
_refine_ls_number_reflns 4032
_refine_ls_number_restraints 1
_refine_ls_R_factor_gt 0.0681
_refine_ls_shift/su_max 0.003
_refine_ls_structure_factor_coef Fsqd
_refine_ls_weighting_details 'w = 1/[\s^2^(Fo^2^)+(0.0994P)^2^+6.9433P] where P=(Fo^2^+2Fc^2^)/3'
_refine_ls_weighting_scheme calc
_refine_ls_wR_factor_ref 0.1857
_reflns_number_gt 3730
_reflns_number_total 4032
_reflns_threshold_expression F^2^>2.0\s(F^2^)
_cod_data_source_file c3cc42114g.txt
_cod_data_source_block opera1209c
_cod_original_cell_volume 3842(6)
_cod_database_code 7109488

loop_
_symmetry_equiv_pos_site_id
_symmetry_equiv_pos_as_xyz
1 +X,+Y,+Z
2 -X,+Y,+Z
3 +X,-Y,1/2+Z
4 -X,-Y,1/2+Z
5 1/2+X,1/2+Y,+Z
6 1/2-X,1/2+Y,+Z
7 1/2+X,1/2-Y,1/2+Z
8 1/2-X,1/2-Y,1/2+Z

loop_
_atom_site_label
_atom_site_type_symbol
_atom_site_fract_x
_atom_site_fract_y
_atom_site_fract_z
_atom_site_U_iso_or_equiv
_atom_site_adp_type
_atom_site_occupancy
_atom_site_symmetry_multiplicity
_atom_site_calc_flag
_atom_site_refinement_flags
S1 S 1.0000 0.65298(16) 1.6606(2) 0.0242(3) Uani 1.0 4 d .
S2 S 0.977465(8) 0.82799(11) 1.06679(18) 0.0238(3) Uani 1.0 8 d .
C1 C 0.99197(4) 0.7817(5) 1.2614(7) 0.0223(7) Uani 1.0 8 d .
C2 C 0.98606(4) 0.7124(5) 1.4645(7) 0.0224(7) Uani 1.0 8 d .
C3 C 0.97020(4) 0.6929(5) 1.4660(7) 0.0247(7) Uani 1.0 8 d .
C4 C 0.96374(4) 0.7473(5) 1.2611(7) 0.0241(8) Uani 1.0 8 d .
C5 C 0.94763(3) 0.7482(5) 1.1973(7) 0.0238(7) Uani 1.0 8 d .
C6 C 0.94243(4) 0.8270(5) 0.9877(7) 0.0245(8) Uani 1.0 8 d .
C7 C 0.92702(4) 0.8377(5) 0.9403(7) 0.0255(8) Uani 1.0 8 d .
C8 C 0.91622(4) 0.7703(5) 1.0940(7) 0.0267(8) Uani 1.0 8 d .
C9 C 0.92138(4) 0.6829(5) 1.2940(7) 0.0263(8) Uani 1.0 8 d .
C10 C 0.93674(4) 0.6718(5) 1.3442(7) 0.0248(8) Uani 1.0 8 d .
C11 C 0.89942(3) 0.8064(5) 1.0590(9) 0.0302(8) Uani 1.0 8 d .
C12 C 0.89179(4) 0.7182(6) 0.8481(8) 0.0300(8) Uani 1.0 8 d .
C13 C 0.87542(4) 0.7853(6) 0.8202(8) 0.0292(8) Uani 1.0 8 d .
C14 C 0.86689(4) 0.7063(5) 0.6169(7) 0.0309(9) Uani 1.0 8 d .
C15 C 0.85095(4) 0.7838(5) 0.5934(8) 0.0308(8) Uani 1.0 8 d .
C16 C 0.84190(4) 0.7068(6) 0.3927(8) 0.0314(9) Uani 1.0 8 d .
C17 C 0.82604(4) 0.7867(6) 0.3721(8) 0.0318(9) Uani 1.0 8 d .
C18 C 0.81679(4) 0.7089(6) 0.1741(8) 0.0326(8) Uani 1.0 8 d .
C19 C 0.80084(4) 0.7901(6) 0.1572(8) 0.0354(9) Uani 1.0 8 d .
C20 C 0.79133(4) 0.7107(6) -0.0397(9) 0.0372(9) Uani 1.0 8 d .
C21 C 0.77560(4) 0.7940(7) -0.0582(10) 0.0451(11) Uani 1.0 8 d .
C22 C 0.76595(5) 0.7115(8) -0.2475(10) 0.0504(12) Uani 1.0 8 d .
H3 H 0.9646 0.6480 1.5925 0.0297 Uiso 1.0 8 calc R
H6 H 0.9495 0.8723 0.8801 0.0294 Uiso 1.0 8 calc R
H7 H 0.9238 0.8918 0.8013 0.0305 Uiso 1.0 8 calc R
H9 H 0.9143 0.6308 1.3963 0.0315 Uiso 1.0 8 calc R
H10 H 0.9399 0.6118 1.4796 0.0298 Uiso 1.0 8 calc R
H11A H 0.8980 0.9390 1.0481 0.0362 Uiso 1.0 8 calc R
H11B H 0.8940 0.7649 1.1975 0.0362 Uiso 1.0 8 calc R
H12A H 0.8976 0.7481 0.7087 0.0360 Uiso 1.0 8 calc R
H12B H 0.8918 0.5850 0.8663 0.0360 Uiso 1.0 8 calc R
H13A H 0.8698 0.7561 0.9617 0.0351 Uiso 1.0 8 calc R
H13B H 0.8756 0.9187 0.8047 0.0351 Uiso 1.0 8 calc R
H14A H 0.8662 0.5733 0.6349 0.0370 Uiso 1.0 8 calc R
H14B H 0.8726 0.7316 0.4750 0.0370 Uiso 1.0 8 calc R
H15A H 0.8454 0.7599 0.7368 0.0369 Uiso 1.0 8 calc R
H15B H 0.8517 0.9167 0.5750 0.0369 Uiso 1.0 8 calc R
H16A H 0.8411 0.5740 0.4111 0.0376 Uiso 1.0 8 calc R
H16B H 0.8474 0.7305 0.2489 0.0376 Uiso 1.0 8 calc R
H17A H 0.8206 0.7646 0.5169 0.0381 Uiso 1.0 8 calc R
H17B H 0.8269 0.9192 0.3517 0.0381 Uiso 1.0 8 calc R
H18A H 0.8160 0.5763 0.1938 0.0391 Uiso 1.0 8 calc R
H18B H 0.8222 0.7318 0.0288 0.0391 Uiso 1.0 8 calc R
H19A H 0.8017 0.9225 0.1355 0.0424 Uiso 1.0 8 calc R
H19B H 0.7955 0.7689 0.3035 0.0424 Uiso 1.0 8 calc R
H20A H 0.7967 0.7301 -0.1858 0.0446 Uiso 1.0 8 calc R
H20B H 0.7903 0.5786 -0.0167 0.0446 Uiso 1.0 8 calc R
H21A H 0.7704 0.7784 0.0899 0.0541 Uiso 1.0 8 calc R
H21B H 0.7766 0.9254 -0.0865 0.0541 Uiso 1.0 8 calc R
H22A H 0.7713 0.7201 -0.3937 0.0604 Uiso 1.0 8 calc R
H22B H 0.7564 0.7773 -0.2579 0.0604 Uiso 1.0 8 calc R
H22C H 0.7640 0.5841 -0.2123 0.0604 Uiso 1.0 8 calc R

loop_
_atom_site_aniso_label
_atom_site_aniso_U_11
_atom_site_aniso_U_22
_atom_site_aniso_U_33
_atom_site_aniso_U_12
_atom_site_aniso_U_13
_atom_site_aniso_U_23
S1 0.0247(6) 0.0274(6) 0.0204(6) 0.0000 0.0000 0.0026(5)
S2 0.0248(4) 0.0245(4) 0.0221(5) 0.0003(3) 0.0003(4) 0.0033(4)
C1 0.0244(16) 0.0194(18) 0.0230(18) -0.0014(13) -0.0040(13) -0.0026(16)
C2 0.0300(17) 0.0173(16) 0.0200(18) 0.0037(13) -0.0034(14) -0.0028(14)
C3 0.0299(18) 0.0228(17) 0.0215(18) -0.0006(13) -0.0001(14) 0.0008(15)
C4 0.0289(17) 0.0205(17) 0.0228(19) -0.0009(12) 0.0020(13) -0.0044(15)
C5 0.0248(16) 0.0194(16) 0.0271(19) 0.0013(12) -0.0009(13) -0.0032(14)
C6 0.0291(17) 0.0220(16) 0.0224(19) -0.0004(13) 0.0024(14) -0.0002(13)
C7 0.0299(17) 0.0237(18) 0.023(2) 0.0018(13) 0.0001(14) -0.0001(14)
C8 0.0262(16) 0.0233(16) 0.031(2) 0.0009(12) -0.0027(14) -0.0022(16)
C9 0.0293(16) 0.0225(17) 0.027(2) -0.0037(13) 0.0033(15) 0.0006(15)
C10 0.0277(16) 0.0252(18) 0.022(2) 0.0001(12) -0.0011(14) 0.0012(14)
C11 0.0240(15) 0.0353(18) 0.031(2) 0.0015(13) -0.0021(17) 0.0008(19)
C12 0.0277(17) 0.0301(19) 0.032(3) -0.0012(14) -0.0004(15) -0.0027(17)
C13 0.0278(16) 0.0293(19) 0.031(2) 0.0011(14) -0.0011(15) -0.0012(16)
C14 0.0278(17) 0.0338(19) 0.031(3) -0.0005(14) 0.0005(14) -0.0014(16)
C15 0.0271(16) 0.0315(18) 0.034(3) 0.0010(13) -0.0019(15) -0.0044(18)
C16 0.0264(17) 0.033(2) 0.034(2) 0.0030(14) -0.0050(15) -0.0032(17)
C17 0.0279(17) 0.034(2) 0.033(3) 0.0007(15) -0.0018(16) 0.0005(17)
C18 0.0256(17) 0.037(2) 0.036(3) 0.0008(14) -0.0052(16) -0.001(2)
C19 0.0297(18) 0.040(3) 0.037(3) 0.0029(15) -0.0028(17) 0.001(2)
C20 0.0308(18) 0.042(3) 0.039(3) -0.0012(16) -0.0019(17) -0.003(2)
C21 0.031(2) 0.056(3) 0.049(3) 0.0023(18) -0.0096(19) -0.004(3)
C22 0.032(2) 0.071(4) 0.049(3) 0.001(2) -0.0126(19) -0.006(3)

loop_
_atom_type_symbol
_atom_type_description
_atom_type_scat_dispersion_real
_atom_type_scat_dispersion_imag
_atom_type_scat_source
C C 0.0033 0.0016
;
International Tables for Crystallography
(1992, Vol. C, Tables 4.2.6.8 and 6.1.1.4)
;
H H 0.0000 0.0000
;
International Tables for Crystallography
(1992, Vol. C, Table 6.1.1.4)
;
S S 0.1246 0.1234
;
International Tables for Crystallography
(1992, Vol. C, Tables 4.2.6.8 and 6.1.1.4)
;

loop_
_geom_angle_atom_site_label_1
_geom_angle_atom_site_label_2
_geom_angle_atom_site_label_3
_geom_angle
_geom_angle_publ_flag
_geom_angle_site_symmetry_1
_geom_angle_site_symmetry_3
C2 S1 C2 90.55(19) yes . 2_755
C1 S2 C4 91.43(19) yes . .
S2 C1 C1 137.4(3) yes . 2_755
S2 C1 C2 110.3(3) yes . .
C1 C1 C2 112.1(4) yes 2_755 .
S1 C2 C1 112.6(3) yes . .
S1 C2 C3 132.6(3) yes . .
C1 C2 C3 114.6(4) yes . .
C2 C3 C4 112.2(4) yes . .
S2 C4 C3 111.5(3) yes . .
S2 C4 C5 120.2(3) yes . .
C3 C4 C5 128.3(4) yes . .
C4 C5 C6 122.0(3) yes . .
C4 C5 C10 120.6(4) yes . .
C6 C5 C10 117.5(3) yes . .
C5 C6 C7 120.5(4) yes . .
C6 C7 C8 121.4(4) yes . .
C7 C8 C9 118.0(4) yes . .
C7 C8 C11 121.2(4) yes . .
C9 C8 C11 120.5(4) yes . .
C8 C9 C10 121.2(4) yes . .
C5 C10 C9 121.2(4) yes . .
C8 C11 C12 117.4(4) yes . .
C11 C12 C13 111.1(3) yes . .
C12 C13 C14 115.3(4) yes . .
C13 C14 C15 112.7(4) yes . .
C14 C15 C16 114.5(4) yes . .
C15 C16 C17 113.6(4) yes . .
C16 C17 C18 114.1(4) yes . .
C17 C18 C19 113.3(4) yes . .
C18 C19 C20 113.8(4) yes . .
C19 C20 C21 113.6(4) yes . .
C20 C21 C22 113.8(4) yes . .
C2 C3 H3 123.906 no . .
C4 C3 H3 123.932 no . .
C5 C6 H6 119.722 no . .
C7 C6 H6 119.767 no . .
C6 C7 H7 119.262 no . .
C8 C7 H7 119.294 no . .
C8 C9 H9 119.393 no . .
C10 C9 H9 119.453 no . .
C5 C10 H10 119.394 no . .
C9 C10 H10 119.381 no . .
C8 C11 H11A 107.964 no . .
C8 C11 H11B 107.963 no . .
C12 C11 H11A 107.953 no . .
C12 C11 H11B 107.956 no . .
H11A C11 H11B 107.225 no . .
C11 C12 H12A 109.404 no . .
C11 C12 H12B 109.407 no . .
C13 C12 H12A 109.414 no . .
C13 C12 H12B 109.393 no . .
H12A C12 H12B 108.018 no . .
C12 C13 H13A 108.426 no . .
C12 C13 H13B 108.400 no . .
C14 C13 H13A 108.482 no . .
C14 C13 H13B 108.475 no . .
H13A C13 H13B 107.510 no . .
C13 C14 H14A 109.032 no . .
C13 C14 H14B 109.034 no . .
C15 C14 H14A 109.093 no . .
C15 C14 H14B 109.075 no . .
H14A C14 H14B 107.794 no . .
C14 C15 H15A 108.616 no . .
C14 C15 H15B 108.639 no . .
C16 C15 H15A 108.657 no . .
C16 C15 H15B 108.628 no . .
H15A C15 H15B 107.576 no . .
C15 C16 H16A 108.861 no . .
C15 C16 H16B 108.872 no . .
C17 C16 H16A 108.804 no . .
C17 C16 H16B 108.835 no . .
H16A C16 H16B 107.719 no . .
C16 C17 H17A 108.692 no . .
C16 C17 H17B 108.672 no . .
C18 C17 H17A 108.756 no . .
C18 C17 H17B 108.746 no . .
H17A C17 H17B 107.655 no . .
C17 C18 H18A 108.903 no . .
C17 C18 H18B 108.897 no . .
C19 C18 H18A 108.911 no . .
C19 C18 H18B 108.920 no . .
H18A C18 H18B 107.727 no . .
C18 C19 H19A 108.768 no . .
C18 C19 H19B 108.793 no . .
C20 C19 H19A 108.818 no . .
C20 C19 H19B 108.811 no . .
H19A C19 H19B 107.696 no . .
C19 C20 H20A 108.821 no . .
C19 C20 H20B 108.854 no . .
C21 C20 H20A 108.888 no . .
C21 C20 H20B 108.847 no . .
H20A C20 H20B 107.705 no . .
C20 C21 H21A 108.758 no . .
C20 C21 H21B 108.760 no . .
C22 C21 H21A 108.846 no . .
C22 C21 H21B 108.813 no . .
H21A C21 H21B 107.689 no . .
C21 C22 H22A 109.515 no . .
C21 C22 H22B 109.461 no . .
C21 C22 H22C 109.471 no . .
H22A C22 H22B 109.457 no . .
H22A C22 H22C 109.473 no . .
H22B C22 H22C 109.450 no . .

loop_
_geom_bond_atom_site_label_1
_geom_bond_atom_site_label_2
_geom_bond_distance
_geom_bond_publ_flag
_geom_bond_site_symmetry_2
S1 C2 1.744(4) yes .
S1 C2 1.744(4) yes 2_755
S2 C1 1.753(4) yes .
S2 C4 1.771(4) yes .
C1 C1 1.428(6) yes 2_755
C1 C2 1.396(6) yes .
C2 C3 1.417(6) yes .
C3 C4 1.388(6) yes .
C4 C5 1.480(5) yes .
C5 C6 1.433(6) yes .
C5 C10 1.412(5) yes .
C6 C7 1.400(6) yes .
C7 C8 1.406(6) yes .
C8 C9 1.412(6) yes .
C8 C11 1.531(5) yes .
C9 C10 1.399(6) yes .
C11 C12 1.551(6) yes .
C12 C13 1.546(6) yes .
C13 C14 1.526(6) yes .
C14 C15 1.535(6) yes .
C15 C16 1.532(6) yes .
C16 C17 1.533(6) yes .
C17 C18 1.532(6) yes .
C18 C19 1.543(6) yes .
C19 C20 1.544(7) yes .
C20 C21 1.532(6) yes .
C21 C22 1.527(8) yes .
C3 H3 0.950 no .
C6 H6 0.950 no .
C7 H7 0.950 no .
C9 H9 0.950 no .
C10 H10 0.950 no .
C11 H11A 0.990 no .
C11 H11B 0.990 no .
C12 H12A 0.990 no .
C12 H12B 0.990 no .
C13 H13A 0.990 no .
C13 H13B 0.990 no .
C14 H14A 0.990 no .
C14 H14B 0.990 no .
C15 H15A 0.990 no .
C15 H15B 0.990 no .
C16 H16A 0.990 no .
C16 H16B 0.990 no .
C17 H17A 0.990 no .
C17 H17B 0.990 no .
C18 H18A 0.990 no .
C18 H18B 0.990 no .
C19 H19A 0.990 no .
C19 H19B 0.990 no .
C20 H20A 0.990 no .
C20 H20B 0.990 no .
C21 H21A 0.990 no .
C21 H21B 0.990 no .
C22 H22A 0.980 no .
C22 H22B 0.981 no .
C22 H22C 0.980 no .

loop_
_geom_contact_atom_site_label_1
_geom_contact_atom_site_label_2
_geom_contact_distance
_geom_contact_publ_flag
_geom_contact_site_symmetry_2
S1 C1 2.620(5) no 2_755
S1 C3 2.898(5) no 2_755
S2 C6 3.149(5) no .
C3 C10 3.063(6) no .
C5 C8 2.862(5) no .
C6 C9 2.801(6) no .
C7 C10 2.797(6) no .
C7 C12 3.299(6) no .
S1 S2 3.366(3) no 1_556
S1 S2 3.366(3) no 2_756
S1 C1 3.343(5) no 3_565
S1 C1 3.343(5) no 4_765
S1 C2 3.462(5) no 3_565
S1 C2 3.462(5) no 4_765
S2 S1 3.366(3) no 1_554
S2 C2 3.533(5) no 3_574
C1 S1 3.343(5) no 3_564
C2 S1 3.462(5) no 3_564
C2 S2 3.533(5) no 3_575
C5 C6 3.599(6) no 3_575
C6 C5 3.599(6) no 3_574
S1 H3 3.1690 no .
S1 H3 3.1690 no 2_755
S2 H3 3.5380 no .
S2 H6 2.7350 no .
C1 H3 3.2603 no .
C3 H10 2.7609 no .
C4 H6 2.7236 no .
C4 H10 2.6696 no .
C5 H3 2.8593 no .
C5 H7 3.3131 no .
C5 H9 3.3005 no .
C6 H10 3.2941 no .
C7 H9 3.2753 no .
C7 H11A 2.7617 no .
C7 H11B 3.3396 no .
C7 H12A 3.0189 no .
C8 H6 3.2997 no .
C8 H10 3.2992 no .
C8 H12A 2.8004 no .
C8 H12B 2.8909 no .
C9 H7 3.2751 no .
C9 H11A 3.1592 no .
C9 H11B 2.5687 no .
C10 H3 2.8795 no .
C10 H6 3.2931 no .
C11 H7 2.7130 no .
C11 H9 2.7062 no .
C11 H13A 2.7187 no .
C11 H13B 2.7186 no .
C12 H7 3.1328 no .
C12 H14A 2.8030 no .
C12 H14B 2.7719 no .
C13 H11A 2.6616 no .
C13 H11B 2.7616 no .
C13 H15A 2.7213 no .
C13 H15B 2.7300 no .
C14 H12A 2.7996 no .
C14 H12B 2.7995 no .
C14 H16A 2.7692 no .
C14 H16B 2.7663 no .
C15 H13A 2.7368 no .
C15 H13B 2.7045 no .
C15 H17A 2.7405 no .
C15 H17B 2.7521 no .
C16 H14A 2.7687 no .
C16 H14B 2.7766 no .
C16 H18A 2.7573 no .
C16 H18B 2.7622 no .
C17 H15A 2.7466 no .
C17 H15B 2.7435 no .
C17 H19A 2.7576 no .
C17 H19B 2.7460 no .
C18 H16A 2.7527 no .
C18 H16B 2.7644 no .
C18 H20A 2.7629 no .
C18 H20B 2.7768 no .
C19 H17A 2.7457 no .
C19 H17B 2.7510 no .
C19 H21A 2.7396 no .
C19 H21B 2.7682 no .
C20 H18A 2.7651 no .
C20 H18B 2.7771 no .
C20 H22A 2.7316 no .
C20 H22B 3.3932 no .
C20 H22C 2.7964 no .
C21 H19A 2.7513 no .
C21 H19B 2.7643 no .
C22 H20A 2.7636 no .
C22 H20B 2.7350 no .
H3 H10 2.3120 no .
H6 H7 2.3361 no .
H7 H11A 2.7336 no .
H7 H12A 2.6158 no .
H9 H10 2.3325 no .
H9 H11A 3.3821 no .
H9 H11B 2.3618 no .
H11A H12A 2.4347 no .
H11A H12B 2.8764 no .
H11A H13A 2.8895 no .
H11A H13B 2.4516 no .
H11B H12A 2.8780 no .
H11B H12B 2.3574 no .
H11B H13A 2.5577 no .
H11B H13B 3.0426 no .
H12A H13A 2.8801 no .
H12A H13B 2.3952 no .
H12A H14A 3.1022 no .
H12A H14B 2.6127 no .
H12B H13A 2.3951 no .
H12B H13B 2.8800 no .
H12B H14A 2.6461 no .
H12B H14B 3.0541 no .
H13A H14A 2.3615 no .
H13A H14B 2.8620 no .
H13A H15A 2.5389 no .
H13A H15B 3.0196 no .
H13B H14A 2.8617 no .
H13B H14B 2.3872 no .
H13B H15A 2.9569 no .
H13B H15B 2.5137 no .
H14A H15A 2.3875 no .
H14A H15B 2.8707 no .
H14A H16A 2.5920 no .
H14A H16B 3.0395 no .
H14B H15A 2.8705 no .
H14B H15B 2.3810 no .
H14B H16A 3.0566 no .
H14B H16B 2.5974 no .
H15A H16A 2.3789 no .
H15A H16B 2.8669 no .
H15A H17A 2.5526 no .
H15A H17B 3.0265 no .
H15B H16A 2.8668 no .
H15B H16B 2.3811 no .
H15B H17A 3.0038 no .
H15B H17B 2.5616 no .
H16A H17A 2.3850 no .
H16A H17B 2.8674 no .
H16A H18A 2.5696 no .
H16A H18B 3.0290 no .
H16B H17A 2.8673 no .
H16B H17B 2.3760 no .
H16B H18A 3.0391 no .
H16B H18B 2.5874 no .
H17A H18A 2.3826 no .
H17A H18B 2.8675 no .
H17A H19A 3.0253 no .
H17A H19B 2.5538 no .
H17B H18A 2.8676 no .
H17B H18B 2.3785 no .
H17B H19A 2.5717 no .
H17B H19B 3.0153 no .
H18A H19A 2.8765 no .
H18A H19B 2.3961 no .
H18A H20A 3.0234 no .
H18A H20B 2.5904 no .
H18B H19A 2.3866 no .
H18B H19B 2.8768 no .
H18B H20A 2.5882 no .
H18B H20B 3.0629 no .
H19A H20A 2.3974 no .
H19A H20B 2.8774 no .
H19A H21A 2.9949 no .
H19A H21B 2.5793 no .
H19B H20A 2.8771 no .
H19B H20B 2.3868 no .
H19B H21A 2.5628 no .
H19B H21B 3.0590 no .
H20A H21A 2.8674 no .
H20A H21B 2.3695 no .
H20A H22A 2.5686 no .
H20A H22C 3.1116 no .
H20B H21A 2.3914 no .
H20B H21B 2.8672 no .
H20B H22A 2.9689 no .
H20B H22C 2.6089 no .
H21A H22A 2.8609 no .
H21A H22B 2.3822 no .
H21A H22C 2.3471 no .
H21B H22A 2.3988 no .
H21B H22B 2.3317 no .
H21B H22C 2.8596 no .
S2 H3 3.2802 no 1_554
C3 H3 3.3706 no 3_564
C3 H6 3.3175 no 1_556
C4 H3 3.0841 no 3_564
C4 H6 3.1609 no 3_575
C5 H3 3.3521 no 3_564
C5 H6 3.0059 no 3_575
C5 H7 3.4558 no 3_575
C5 H10 3.0287 no 3_564
C6 H3 3.3149 no 1_554
C6 H6 3.2552 no 3_575
C6 H7 3.2294 no 3_575
C6 H10 3.3772 no 1_554
C6 H10 3.2515 no 3_564
C7 H7 2.9214 no 3_575
C7 H10 3.3698 no 1_554
C7 H10 3.5218 no 3_564
C8 H7 2.8569 no 3_575
C8 H9 3.1862 no 3_564
C8 H10 3.5853 no 3_564
C9 H7 3.3504 no 1_556
C9 H7 3.1511 no 3_575
C9 H9 3.3436 no 3_564
C9 H10 3.2918 no 3_564
C9 H12A 3.2527 no 1_556
C9 H12B 3.3183 no 3_565
C10 H6 3.5612 no 3_575
C10 H7 3.3333 no 1_556
C10 H7 3.4339 no 3_575
C10 H10 3.0030 no 3_564
C11 H7 3.4173 no 3_575
C11 H11A 3.5325 no 3_574
C11 H11A 3.4257 no 3_575
C11 H12A 3.4108 no 3_575
C11 H12B 3.4723 no 3_565
C11 H13B 3.2686 no 3_575
C11 H14B 3.4514 no 1_556
C12 H9 3.3760 no 1_554
C12 H9 3.2761 no 3_564
C12 H11A 3.1306 no 3_574
C12 H12B 3.5996 no 3_564
C12 H14A 3.5507 no 3_565
C13 H11A 3.2716 no 3_574
C13 H13B 3.5790 no 3_575
C13 H14A 3.3279 no 3_565
C13 H15B 3.3948 no 3_575
C13 H16B 3.5545 no 1_556
C14 H11B 3.4674 no 1_554
C14 H12B 3.4191 no 3_564
C14 H13A 3.5456 no 3_564
C14 H13B 3.4079 no 3_574
C14 H14A 3.4952 no 3_564
C14 H16A 3.5378 no 3_565
C15 H13B 3.5326 no 3_574
C15 H15B 3.5822 no 3_575
C15 H16A 3.3491 no 3_565
C15 H17B 3.4166 no 3_575
C16 H13A 3.5552 no 1_554
C16 H14A 3.3534 no 3_564
C16 H15A 3.5814 no 3_564
C16 H15B 3.4569 no 3_574
C16 H16A 3.4987 no 3_564
C16 H18A 3.5769 no 3_565
C17 H17B 3.5487 no 3_575
C17 H18A 3.3963 no 3_565
C17 H19A 3.4167 no 3_575
C18 H16A 3.3766 no 3_564
C18 H17B 3.4515 no 3_574
C18 H18A 3.5121 no 3_564
C19 H19A 3.5124 no 3_575
C19 H20B 3.4547 no 3_565
C19 H21B 3.3614 no 3_575
C20 H18A 3.4236 no 3_564
C20 H19A 3.4355 no 3_574
C20 H20B 3.5150 no 3_564
C21 H21B 3.4518 no 3_575
C21 H22B 3.3843 no 8_665
C22 H20B 3.4302 no 3_564
C22 H21A 3.3661 no 8_664
C22 H21B 3.4687 no 3_574
C22 H22B 3.5861 no 8_664
C22 H22B 3.4854 no 8_665
C22 H22C 3.4912 no 3_564
H3 S2 3.2802 no 1_556
H3 C3 3.3706 no 3_565
H3 C4 3.0841 no 3_565
H3 C5 3.3521 no 3_565
H3 C6 3.3149 no 1_556
H3 H6 2.7182 no 1_556
H6 C3 3.3175 no 1_554
H6 C4 3.1609 no 3_574
H6 C5 3.0059 no 3_574
H6 C6 3.2552 no 3_574
H6 C10 3.5612 no 3_574
H6 H3 2.7182 no 1_554
H6 H6 3.4796 no 3_574
H6 H6 3.4796 no 3_575
H6 H10 3.1494 no 1_554
H7 C5 3.4558 no 3_574
H7 C6 3.2294 no 3_574
H7 C7 2.9214 no 3_574
H7 C8 2.8569 no 3_574
H7 C9 3.3504 no 1_554
H7 C9 3.1511 no 3_574
H7 C10 3.3333 no 1_554
H7 C10 3.4339 no 3_574
H7 C11 3.4173 no 3_574
H7 H7 3.3325 no 3_574
H7 H7 3.3325 no 3_575
H7 H9 3.1688 no 1_554
H7 H10 3.1418 no 1_554
H7 H11A 3.0045 no 3_574
H9 C8 3.1862 no 3_565
H9 C9 3.3436 no 3_565
H9 C12 3.3760 no 1_556
H9 C12 3.2761 no 3_565
H9 H7 3.1688 no 1_556
H9 H9 3.5047 no 3_564
H9 H9 3.5047 no 3_565
H9 H12A 2.5079 no 1_556
H9 H12A 3.3535 no 3_565
H9 H12B 3.4146 no 1_556
H9 H12B 2.5629 no 3_565
H10 C5 3.0287 no 3_565
H10 C6 3.3772 no 1_556
H10 C6 3.2515 no 3_565
H10 C7 3.3698 no 1_556
H10 C7 3.5218 no 3_565
H10 C8 3.5853 no 3_565
H10 C9 3.2918 no 3_565
H10 C10 3.0030 no 3_565
H10 H6 3.1494 no 1_556
H10 H7 3.1418 no 1_556
H10 H10 3.3581 no 3_564
H10 H10 3.3581 no 3_565
H11A C11 3.4257 no 3_574
H11A C11 3.5325 no 3_575
H11A C12 3.1306 no 3_575
H11A C13 3.2716 no 3_575
H11A H7 3.0045 no 3_575
H11A H11A 3.0593 no 3_574
H11A H11A 3.0593 no 3_575
H11A H11B 3.0187 no 3_574
H11A H12A 2.4966 no 3_575
H11A H13B 2.7055 no 3_575
H11A H14B 3.3472 no 3_575
H11B C14 3.4674 no 1_556
H11B H11A 3.0187 no 3_575
H11B H12A 3.0081 no 1_556
H11B H12B 2.7752 no 3_565
H11B H13B 2.9243 no 3_575
H11B H14A 3.5332 no 3_565
H11B H14B 2.5151 no 1_556
H12A C9 3.2527 no 1_554
H12A C11 3.4108 no 3_574
H12A H9 2.5079 no 1_554
H12A H9 3.3535 no 3_564
H12A H11A 2.4966 no 3_574
H12A H11B 3.0081 no 1_554
H12A H12B 3.2146 no 3_564
H12B C9 3.3183 no 3_564
H12B C11 3.4723 no 3_564
H12B C12 3.5996 no 3_565
H12B C14 3.4191 no 3_565
H12B H9 3.4146 no 1_554
H12B H9 2.5629 no 3_564
H12B H11B 2.7752 no 3_564
H12B H12A 3.2146 no 3_565
H12B H12B 3.1818 no 3_564
H12B H12B 3.1818 no 3_565
H12B H14A 2.9998 no 3_565
H12B H14B 2.9661 no 3_565
H13A C14 3.5456 no 3_565
H13A C16 3.5552 no 1_556
H13A H13B 3.1719 no 3_575
H13A H14A 2.6560 no 3_565
H13A H14B 3.0166 no 1_556
H13A H15B 2.9808 no 3_575
H13A H16A 3.5449 no 3_565
H13A H16B 2.6098 no 1_556
H13B C11 3.2686 no 3_574
H13B C13 3.5790 no 3_574
H13B C14 3.4079 no 3_575
H13B C15 3.5326 no 3_575
H13B H11A 2.7055 no 3_574
H13B H11B 2.9243 no 3_574
H13B H13A 3.1719 no 3_574
H13B H13B 3.1608 no 3_574
H13B H13B 3.1608 no 3_575
H13B H14B 2.7829 no 3_575
H13B H15B 2.9143 no 3_575
H14A C12 3.5507 no 3_564
H14A C13 3.3279 no 3_564
H14A C14 3.4952 no 3_565
H14A C16 3.3534 no 3_565
H14A H11B 3.5332 no 3_564
H14A H12B 2.9998 no 3_564
H14A H13A 2.6560 no 3_564
H14A H14A 3.1176 no 3_564
H14A H14A 3.1176 no 3_565
H14A H14B 3.0576 no 3_565
H14A H16A 2.9669 no 3_565
H14A H16B 2.8780 no 3_565
H14B C11 3.4514 no 1_554
H14B H11A 3.3472 no 3_574
H14B H11B 2.5151 no 1_554
H14B H12B 2.9661 no 3_564
H14B H13A 3.0166 no 1_554
H14B H13B 2.7829 no 3_574
H14B H14A 3.0576 no 3_564
H15A C16 3.5814 no 3_565
H15A H15B 3.1521 no 3_575
H15A H16A 2.6975 no 3_565
H15A H16B 3.0072 no 1_556
H15A H17B 2.9625 no 3_575
H15A H18B 2.6848 no 1_556
H15B C13 3.3948 no 3_574
H15B C15 3.5822 no 3_574
H15B C16 3.4569 no 3_575
H15B H13A 2.9808 no 3_574
H15B H13B 2.9143 no 3_574
H15B H15A 3.1521 no 3_574
H15B H15B 3.1722 no 3_574
H15B H15B 3.1722 no 3_575
H15B H16B 2.8244 no 3_575
H15B H17B 2.9909 no 3_575
H16A C14 3.5378 no 3_564
H16A C15 3.3491 no 3_564
H16A C16 3.4987 no 3_565
H16A C18 3.3766 no 3_565
H16A H13A 3.5449 no 3_564
H16A H14A 2.9669 no 3_564
H16A H15A 2.6975 no 3_564
H16A H16A 3.1214 no 3_564
H16A H16A 3.1214 no 3_565
H16A H16B 3.0472 no 3_565
H16A H18A 2.9919 no 3_565
H16A H18B 2.8987 no 3_565
H16B C13 3.5545 no 1_554
H16B H13A 2.6098 no 1_554
H16B H14A 2.8780 no 3_564
H16B H15A 3.0072 no 1_554
H16B H15B 2.8244 no 3_574
H16B H16A 3.0472 no 3_564
H17A H17B 3.0991 no 3_575
H17A H18A 2.7541 no 3_565
H17A H18B 3.0062 no 1_556
H17A H19A 2.9400 no 3_575
H17A H20A 2.7534 no 1_556
H17B C15 3.4166 no 3_574
H17B C17 3.5487 no 3_574
H17B C18 3.4515 no 3_575
H17B H15A 2.9625 no 3_574
H17B H15B 2.9909 no 3_574
H17B H17A 3.0991 no 3_574
H17B H17B 3.1576 no 3_574
H17B H17B 3.1576 no 3_575
H17B H18B 2.8109 no 3_575
H17B H19A 3.0226 no 3_575
H18A C16 3.5769 no 3_564
H18A C17 3.3963 no 3_564
H18A C18 3.5121 no 3_565
H18A C20 3.4236 no 3_565
H18A H16A 2.9919 no 3_564
H18A H17A 2.7541 no 3_564
H18A H18A 3.1330 no 3_564
H18A H18A 3.1330 no 3_565
H18A H18B 3.0540 no 3_565
H18A H20A 2.9233 no 3_565
H18A H20B 3.0612 no 3_565
H18B H15A 2.6848 no 1_554
H18B H16A 2.8987 no 3_564
H18B H17A 3.0062 no 1_554
H18B H17B 2.8109 no 3_574
H18B H18A 3.0540 no 3_564
H19A C17 3.4167 no 3_574
H19A C19 3.5124 no 3_574
H19A C20 3.4355 no 3_575
H19A H17A 2.9400 no 3_574
H19A H17B 3.0226 no 3_574
H19A H19A 3.1394 no 3_574
H19A H19A 3.1394 no 3_575
H19A H19B 3.0447 no 3_574
H19A H20A 2.8066 no 3_575
H19A H21B 2.9786 no 3_575
H19B H19A 3.0447 no 3_575
H19B H20A 3.0014 no 1_556
H19B H20B 2.8133 no 3_565
H19B H21B 2.8875 no 3_575
H19B H22A 2.8117 no 1_556
H20A H17A 2.7534 no 1_554
H20A H18A 2.9233 no 3_564
H20A H19A 2.8066 no 3_574
H20A H19B 3.0014 no 1_554
H20A H20B 3.0449 no 3_564
H20B C19 3.4547 no 3_564
H20B C20 3.5150 no 3_565
H20B C22 3.4302 no 3_565
H20B H18A 3.0612 no 3_564
H20B H19B 2.8133 no 3_564
H20B H20A 3.0449 no 3_565
H20B H20B 3.1455 no 3_564
H20B H20B 3.1455 no 3_565
H20B H22A 2.8726 no 3_565
H20B H22C 3.1793 no 3_565
H21A C22 3.3661 no 8_665
H21A H21B 2.9466 no 3_575
H21A H22A 3.0512 no 1_556
H21A H22B 2.5733 no 8_665
H21A H22C 2.9732 no 3_565
H21A H22C 3.4169 no 8_665
H21B C19 3.3614 no 3_574
H21B C21 3.4518 no 3_574
H21B C22 3.4687 no 3_575
H21B H19A 2.9786 no 3_574
H21B H19B 2.8875 no 3_574
H21B H21A 2.9466 no 3_574
H21B H21B 3.1242 no 3_574
H21B H21B 3.1242 no 3_575
H21B H22A 2.8915 no 3_575
H21B H22B 3.4280 no 3_575
H22A H19B 2.8117 no 1_554
H22A H20B 2.8726 no 3_564
H22A H21A 3.0512 no 1_554
H22A H21B 2.8915 no 3_574
H22A H22B 3.2551 no 8_664
H22A H22C 2.9917 no 3_564
H22B C21 3.3843 no 8_664
H22B C22 3.4854 no 8_664
H22B C22 3.5861 no 8_665
H22B H21A 2.5733 no 8_664
H22B H21B 3.4280 no 3_574
H22B H22A 3.2551 no 8_665
H22B H22B 3.1629 no 8_664
H22B H22B 3.1629 no 8_665
H22B H22C 2.9127 no 6_655
H22B H22C 3.3735 no 8_664
H22C C22 3.4912 no 3_565
H22C H20B 3.1793 no 3_564
H22C H21A 2.9732 no 3_564
H22C H21A 3.4169 no 8_664
H22C H22A 2.9917 no 3_565
H22C H22B 2.9127 no 6_645
H22C H22B 3.3735 no 8_665
H22C H22C 3.1765 no 3_564
H22C H22C 3.1765 no 3_565

loop_
_geom_torsion_atom_site_label_1
_geom_torsion_atom_site_label_2
_geom_torsion_atom_site_label_3
_geom_torsion_atom_site_label_4
_geom_torsion
_geom_torsion_publ_flag
_geom_torsion_site_symmetry_1
_geom_torsion_site_symmetry_3
_geom_torsion_site_symmetry_4
C2 S1 C2 C1 2.4(3) no . 2_755 2_755
C2 S1 C2 C3 -172.8(4) no . 2_755 2_755
C2 S1 C2 C1 -2.4(3) no 2_755 . .
C2 S1 C2 C3 172.8(4) no 2_755 . .
C1 S2 C4 C3 1.6(3) no . . .
C1 S2 C4 C5 -179.9(3) no . . .
C4 S2 C1 C1 172.1(4) no . . 2_755
C4 S2 C1 C2 -1.4(3) no . . .
S2 C1 C1 S2 0.0(7) no . 2_755 2_755
S2 C1 C1 C2 -173.4(3) no . 2_755 2_755
S2 C1 C2 S1 177.05(18) no . . .
S2 C1 C2 C3 1.0(4) no . . .
C1 C1 C2 S1 1.8(4) no 2_755 . .
C1 C1 C2 C3 -174.3(3) no 2_755 . .
C2 C1 C1 S2 173.4(3) no . 2_755 2_755
C2 C1 C1 C2 0.0(4) no . 2_755 2_755
S1 C2 C3 C4 -174.9(3) no . . .
C1 C2 C3 C4 0.2(5) no . . .
C2 C3 C4 S2 -1.3(4) no . . .
C2 C3 C4 C5 -179.7(3) no . . .
S2 C4 C5 C6 -5.3(5) no . . .
S2 C4 C5 C10 175.3(3) no . . .
C3 C4 C5 C6 173.0(4) no . . .
C3 C4 C5 C10 -6.4(6) no . . .
C4 C5 C6 C7 -175.2(3) no . . .
C4 C5 C10 C9 175.5(3) no . . .
C6 C5 C10 C9 -4.0(5) no . . .
C10 C5 C6 C7 4.2(5) no . . .
C5 C6 C7 C8 -0.8(5) no . . .
C6 C7 C8 C9 -3.0(5) no . . .
C6 C7 C8 C11 171.0(3) no . . .
C7 C8 C9 C10 3.3(5) no . . .
C7 C8 C11 C12 66.9(5) no . . .
C9 C8 C11 C12 -119.3(4) no . . .
C11 C8 C9 C10 -170.8(3) no . . .
C8 C9 C10 C5 0.3(6) no . . .
C8 C11 C12 C13 -173.2(3) no . . .
C11 C12 C13 C14 180.0(3) no . . .
C12 C13 C14 C15 -177.8(3) no . . .
C13 C14 C15 C16 -179.4(3) no . . .
C14 C15 C16 C17 -179.8(3) no . . .
C15 C16 C17 C18 -179.2(3) no . . .
C16 C17 C18 C19 179.6(3) no . . .
C17 C18 C19 C20 -179.2(3) no . . .
C18 C19 C20 C21 -179.1(3) no . . .
C19 C20 C21 C22 -178.0(4) no . . .
